data_2215914
loop_
_publ_author_name
'Graham Smith'
'Urs D. Wermuth'
'Jonathan M. White'

_publ_section_title
;
 2,3-Dimethoxy-10-oxostrychnidinium 2-carboxy-4,5-dichlorobenzoate
;
_journal_coeditor_code FL2168
_journal_issue 11
_journal_name_full 'Acta Crystallographica Section E'
_journal_page_first o4276
_journal_page_last o4277
_journal_paper_doi 10.1107/S1600536807047952
_journal_volume 63
_journal_year 2007
_chemical_formula_iupac 'C23 H27 N2 O4 +, C8 H3 Cl2 O4 -'
_chemical_formula_moiety 'C23 H27 N2 O4 +, C8 H3 Cl2 O4 -'
_chemical_formula_sum 'C31 H30 Cl2 N2 O8'
_chemical_formula_weight 629.47
_chemical_melting_point 542.0(10)
_chemical_name_common 'brucinium hydrogen 4,5-dichlorophthalate'
_chemical_name_systematic
;
2,3-Dimethoxy-10-oxostrychnidinium 2-carboxy-4,5-dichlorobenzoate
;
_space_group_IT_number 4
_symmetry_cell_setting monoclinic
_symmetry_space_group_name_Hall 'P 2yb'
_symmetry_space_group_name_H-M 'P 1 21 1'
_atom_sites_solution_hydrogens geom
_atom_sites_solution_primary direct
_atom_sites_solution_secondary difmap
_audit_creation_method 'SHELXL-97 (Sheldrick, 1997)'
_cell_angle_alpha 90.00
_cell_angle_beta 104.110(2)
_cell_angle_gamma 90.00
_cell_formula_units_Z 2
_cell_length_a 9.5085(10)
_cell_length_b 12.9946(13)
_cell_length_c 11.5893(12)
_cell_measurement_reflns_used 3573
_cell_measurement_temperature 130(2)
_cell_measurement_theta_max 27.49
_cell_measurement_theta_min 2.40
_cell_volume 1388.8(2)
_computing_cell_refinement 'SMART (Bruker, 2000)'
_computing_data_collection 'SMART (Bruker, 2000)'
_computing_data_reduction 'SAINT (Bruker, 1999)'
_computing_molecular_graphics 'PLATON (Spek, 2003)'
_computing_publication_material 'PLATON (Spek, 2003)'
_computing_structure_refinement 'SHELXL97 (Sheldrick, 1997)'
_computing_structure_solution 'SHELXS97 (Sheldrick, 1997)'
_diffrn_ambient_temperature 130(2)
_diffrn_measured_fraction_theta_full 0.986
_diffrn_measured_fraction_theta_max 0.986
_diffrn_measurement_device_type 'Bruker SMART CCD area-detector'
_diffrn_measurement_method '\p and \w'
_diffrn_radiation_monochromator graphite
_diffrn_radiation_source 'sealed tube'
_diffrn_radiation_type MoK\a
_diffrn_radiation_wavelength 0.71073
_diffrn_reflns_av_R_equivalents 0.0239
_diffrn_reflns_av_sigmaI/netI 0.0390
_diffrn_reflns_limit_h_max 12
_diffrn_reflns_limit_h_min -11
_diffrn_reflns_limit_k_max 16
_diffrn_reflns_limit_k_min -13
_diffrn_reflns_limit_l_max 14
_diffrn_reflns_limit_l_min -14
_diffrn_reflns_number 8761
_diffrn_reflns_theta_full 27.51
_diffrn_reflns_theta_max 27.51
_diffrn_reflns_theta_min 1.81
_diffrn_standards_decay_% 0
_exptl_absorpt_coefficient_mu 0.292
_exptl_absorpt_correction_T_max 0.96
_exptl_absorpt_correction_T_min 0.86
_exptl_absorpt_correction_type multi-scan
_exptl_absorpt_process_details '(SADABS; Bruker, 1999)'
_exptl_crystal_colour colourless
_exptl_crystal_density_diffrn 1.505
_exptl_crystal_density_method 'not measured'
_exptl_crystal_description prism
_exptl_crystal_F_000 656
_exptl_crystal_size_max 0.45
_exptl_crystal_size_mid 0.20
_exptl_crystal_size_min 0.15
_refine_diff_density_max 0.283
_refine_diff_density_min -0.267
_refine_ls_abs_structure_details 'Flack (1983)'
_refine_ls_abs_structure_Flack 0.07(5)
_refine_ls_extinction_method none
_refine_ls_goodness_of_fit_ref 1.038
_refine_ls_hydrogen_treatment mixed
_refine_ls_matrix_type full
_refine_ls_number_parameters 396
_refine_ls_number_reflns 4923
_refine_ls_number_restraints 1
_refine_ls_restrained_S_all 1.038
_refine_ls_R_factor_all 0.0379
_refine_ls_R_factor_gt 0.0362
_refine_ls_shift/su_max 0.000
_refine_ls_shift/su_mean 0.000
_refine_ls_structure_factor_coef Fsqd
_refine_ls_weighting_details 'calc w=1/[\s^2^(Fo^2^)+(0.0482P)^2^+0.1824P] where P=(Fo^2^+2Fc^2^)/3'
_refine_ls_weighting_scheme calc
_refine_ls_wR_factor_gt 0.0856
_refine_ls_wR_factor_ref 0.0867
_reflns_number_gt 4747
_reflns_number_total 4923
_reflns_threshold_expression I>2\s(I)
_cod_data_source_file fl2168.cif
_cod_data_source_block I
_cod_depositor_comments
;
The following automatic conversions were performed:

'_chemical_melting_point' value '541--543' was changed to '542.0(10)'
- the average value was taken and precision was estimated.

Automatic conversion script
Id: cif_fix_values 1646 2011-03-28 12:23:43Z adriana 

The following automatic conversions were performed:

'_chemical_melting_point' value '541--543' was changed to '542.0(10)'
- the average value was taken and precision was estimated.

Automatic conversion script
Id: cif_fix_values 1715 2011-07-08 13:25:40Z adriana 
;
_cod_original_sg_symbol_H-M 'P 21'
_cod_database_code 2215914
_cod_database_fobs_code 2215914

loop_
_symmetry_equiv_pos_as_xyz
'x, y, z'
'-x, y+1/2, -z'

loop_
_atom_site_aniso_label
_atom_site_aniso_U_11
_atom_site_aniso_U_22
_atom_site_aniso_U_33
_atom_site_aniso_U_12
_atom_site_aniso_U_13
_atom_site_aniso_U_23
O2 0.0162(7) 0.0148(9) 0.0297(9) 0.0011(6) 0.0036(6) -0.0004(7)
O3 0.0136(7) 0.0170(9) 0.0295(8) 0.0008(7) 0.0017(6) -0.0017(7)
O24 0.0223(8) 0.0174(9) 0.0337(9) -0.0020(7) 0.0069(7) 0.0016(7)
O25 0.0138(8) 0.0241(10) 0.0428(9) 0.0025(7) 0.0063(6) -0.0014(9)
N9 0.0147(9) 0.0170(10) 0.0195(9) 0.0005(7) 0.0049(7) 0.0006(8)
N19 0.0119(9) 0.0186(11) 0.0236(10) 0.0010(8) 0.0017(7) -0.0007(8)
C1 0.0135(10) 0.0191(12) 0.0188(11) 0.0038(8) 0.0031(8) 0.0019(9)
C2 0.0187(10) 0.0168(12) 0.0155(10) 0.0003(9) 0.0055(8) -0.0013(9)
C3 0.0163(10) 0.0172(12) 0.0153(10) -0.0009(8) 0.0037(8) -0.0021(9)
C4 0.0123(10) 0.0211(13) 0.0196(11) 0.0025(9) 0.0037(8) -0.0016(10)
C5 0.0177(10) 0.0172(12) 0.0171(11) 0.0015(8) 0.0070(8) 0.0006(9)
C6 0.0133(10) 0.0180(12) 0.0146(10) 0.0004(8) 0.0020(8) -0.0005(9)
C7 0.0152(10) 0.0144(11) 0.0177(10) 0.0019(9) 0.0029(8) -0.0007(9)
C8 0.0117(10) 0.0150(12) 0.0184(10) 0.0004(8) 0.0031(7) 0.0007(8)
C10 0.0211(11) 0.0187(13) 0.0204(11) 0.0023(9) 0.0078(8) 0.0031(9)
C11 0.0201(11) 0.0167(13) 0.0274(12) 0.0069(9) 0.0073(9) 0.0012(10)
C12 0.0209(11) 0.0178(12) 0.0214(11) 0.0010(9) 0.0086(8) -0.0030(10)
C13 0.0162(10) 0.0140(12) 0.0212(11) -0.0004(8) 0.0060(8) 0.0009(9)
C14 0.0204(11) 0.0224(13) 0.0158(10) 0.0030(10) 0.0032(8) -0.0022(10)
C15 0.0199(11) 0.0221(13) 0.0180(10) 0.0010(9) 0.0007(8) 0.0038(10)
C16 0.0145(10) 0.0144(12) 0.0232(11) 0.0011(8) 0.0028(8) 0.0036(9)
C17 0.0159(10) 0.0170(12) 0.0209(11) 0.0010(9) 0.0064(8) -0.0019(9)
C18 0.0156(10) 0.0179(12) 0.0234(11) 0.0019(9) 0.0063(8) 0.0009(9)
C20 0.0177(11) 0.0214(14) 0.0255(11) -0.0028(9) 0.0008(8) -0.0012(10)
C21 0.0178(11) 0.0224(13) 0.0191(11) -0.0024(9) 0.0002(8) -0.0034(9)
C22 0.0201(11) 0.0260(13) 0.0242(12) -0.0040(10) 0.0045(9) -0.0041(10)
C23 0.0252(12) 0.0208(14) 0.0380(14) -0.0037(10) 0.0063(10) -0.0037(12)
C25 0.0212(11) 0.0188(13) 0.0253(12) 0.0050(9) 0.0054(9) 0.0006(9)
C26 0.0157(11) 0.0228(13) 0.0300(13) 0.0009(9) 0.0011(9) -0.0029(11)
Cl4A 0.0224(3) 0.0194(3) 0.0403(4) -0.0056(2) -0.0011(2) -0.0055(3)
Cl5A 0.0187(3) 0.0217(3) 0.0365(3) 0.0013(2) -0.0030(2) 0.0022(3)
O11A 0.0234(9) 0.0205(10) 0.0379(10) -0.0064(7) 0.0010(7) -0.0012(8)
O12A 0.0167(8) 0.0300(11) 0.0460(11) -0.0033(8) 0.0022(7) -0.0011(10)
O21A 0.0235(10) 0.0288(13) 0.0670(15) 0.0038(9) -0.0066(9) 0.0050(11)
O22A 0.0332(10) 0.0233(11) 0.0454(11) 0.0070(8) 0.0064(8) 0.0099(9)
C1A 0.0196(11) 0.0202(12) 0.0164(10) -0.0012(9) 0.0059(8) -0.0025(9)
C2A 0.0179(11) 0.0213(13) 0.0189(11) 0.0020(9) 0.0063(8) 0.0011(9)
C3A 0.0241(11) 0.0119(12) 0.0230(11) 0.0020(9) 0.0085(9) 0.0013(9)
C4A 0.0175(11) 0.0159(12) 0.0227(11) -0.0053(9) 0.0040(8) -0.0037(9)
C5A 0.0164(10) 0.0173(12) 0.0192(11) 0.0012(9) 0.0029(8) 0.0015(9)
C6A 0.0185(10) 0.0142(11) 0.0201(10) -0.0008(9) 0.0043(8) 0.0008(9)
C11A 0.0184(11) 0.0252(14) 0.0231(12) -0.0039(9) 0.0053(9) -0.0021(10)
C21A 0.0226(12) 0.0265(15) 0.0282(13) 0.0069(10) 0.0043(9) 0.0006(11)

loop_
_atom_site_type_symbol
_atom_site_label
_atom_site_fract_x
_atom_site_fract_y
_atom_site_fract_z
_atom_site_U_iso_or_equiv
_atom_site_thermal_displace_type
_atom_site_calc_flag
_atom_site_refinement_flags
_atom_site_occupancy
O O2 1.54757(16) 0.49720(12) 0.37798(14) 0.0206(5) Uani . . 1.000
O O3 1.79347(15) 0.59526(13) 0.45159(14) 0.0207(5) Uani . . 1.000
O O24 1.32796(17) 1.17615(14) 0.26352(15) 0.0245(5) Uani . . 1.000
O O25 1.75444(16) 0.97830(15) 0.38024(15) 0.0270(5) Uani . . 1.000
N N9 1.52499(19) 0.92448(15) 0.37457(16) 0.0169(5) Uani . . 1.000
N N19 1.03164(19) 0.86493(16) 0.25567(17) 0.0185(6) Uani . . 1.000
C C1 1.4104(2) 0.65792(19) 0.34534(19) 0.0173(6) Uani . . 1.000
C C2 1.5393(2) 0.60267(19) 0.37881(18) 0.0168(6) Uani . . 1.000
C C3 1.6727(2) 0.65612(18) 0.41809(18) 0.0163(6) Uani . . 1.000
C C4 1.6775(2) 0.76311(19) 0.41932(19) 0.0177(7) Uani . . 1.000
C C5 1.5471(2) 0.81670(18) 0.38124(19) 0.0169(6) Uani . . 1.000
C C6 1.4158(2) 0.76555(18) 0.34721(18) 0.0155(6) Uani . . 1.000
C C7 1.2924(2) 0.84016(19) 0.33033(18) 0.0160(6) Uani . . 1.000
C C8 1.3679(2) 0.94622(17) 0.32578(19) 0.0151(6) Uani . . 1.000
C C10 1.6246(2) 0.99634(18) 0.3600(2) 0.0196(7) Uani . . 1.000
C C11 1.5609(2) 1.10200(19) 0.3217(2) 0.0211(7) Uani . . 1.000
C C12 1.4182(2) 1.10386(19) 0.2230(2) 0.0194(7) Uani . . 1.000
C C13 1.3554(2) 0.99410(17) 0.20308(19) 0.0169(6) Uani . . 1.000
C C14 1.2047(2) 0.9798(2) 0.11891(19) 0.0197(7) Uani . . 1.000
C C15 1.1814(2) 0.86306(19) 0.1049(2) 0.0207(7) Uani . . 1.000
C C16 1.1650(2) 0.81878(18) 0.2216(2) 0.0177(6) Uani . . 1.000
C C17 1.2167(2) 0.83530(19) 0.43341(19) 0.0176(6) Uani . . 1.000
C C18 1.0774(2) 0.89449(19) 0.38545(19) 0.0187(6) Uani . . 1.000
C C20 0.9651(2) 0.95409(19) 0.1787(2) 0.0223(7) Uani . . 1.000
C C21 1.0808(2) 1.0274(2) 0.1633(2) 0.0205(7) Uani . . 1.000
C C22 1.0756(3) 1.1263(2) 0.1875(2) 0.0236(7) Uani . . 1.000
C C23 1.1939(3) 1.2006(2) 0.1784(2) 0.0282(8) Uani . . 1.000
C C25 1.4138(2) 0.4424(2) 0.3378(2) 0.0218(7) Uani . . 1.000
C C26 1.9270(2) 0.6490(2) 0.5014(2) 0.0236(7) Uani . . 1.000
Cl Cl4A 0.37189(6) 0.34813(5) -0.00859(6) 0.0289(2) Uani . . 1.000
Cl Cl5A 0.34137(6) 0.59206(5) -0.00357(5) 0.0273(2) Uani . . 1.000
O O11A 0.84305(18) 0.71344(14) 0.19623(16) 0.0284(6) Uani . . 1.000
O O12A 1.00497(17) 0.58983(16) 0.25332(17) 0.0318(6) Uani . . 1.000
O O21A 1.0085(2) 0.40751(18) 0.3045(2) 0.0428(7) Uani . . 1.000
O O22A 0.8526(2) 0.28055(15) 0.28601(18) 0.0345(6) Uani . . 1.000
C C1A 0.7527(2) 0.54385(19) 0.17814(19) 0.0185(6) Uani . . 1.000
C C2A 0.7584(2) 0.43600(19) 0.1910(2) 0.0191(7) Uani . . 1.000
C C3A 0.6375(2) 0.37818(18) 0.1349(2) 0.0192(7) Uani . . 1.000
C C4A 0.5121(2) 0.42411(19) 0.0697(2) 0.0189(7) Uani . . 1.000
C C5A 0.5011(2) 0.5306(2) 0.0667(2) 0.0179(6) Uani . . 1.000
C C6A 0.6206(2) 0.58916(19) 0.12083(19) 0.0177(6) Uani . . 1.000
C C11A 0.8761(2) 0.6212(2) 0.2133(2) 0.0222(7) Uani . . 1.000
C C21A 0.8802(3) 0.3690(2) 0.2654(2) 0.0261(8) Uani . . 1.000
H H1 1.32200 0.62380 0.32210 0.0210 Uiso calc R 1.000
H H4 1.76500 0.79800 0.44480 0.0210 Uiso calc R 1.000
H H8 1.33450 0.99550 0.37730 0.0180 Uiso calc R 1.000
H H11A 1.63290 1.14170 0.29450 0.0250 Uiso calc R 1.000
H H11B 1.54380 1.13660 0.39120 0.0250 Uiso calc R 1.000
H H12 1.43830 1.12910 0.14900 0.0230 Uiso calc R 1.000
H H13 1.42240 0.95520 0.16740 0.0200 Uiso calc R 1.000
H H14 1.20490 1.00960 0.04130 0.0240 Uiso calc R 1.000
H H15A 1.09510 0.84890 0.04250 0.0250 Uiso calc R 1.000
H H15B 1.26360 0.83160 0.08280 0.0250 Uiso calc R 1.000
H H16 1.15170 0.74420 0.21260 0.0210 Uiso calc R 1.000
H H17A 1.19680 0.76470 0.45160 0.0210 Uiso calc R 1.000
H H17B 1.27520 0.86770 0.50440 0.0210 Uiso calc R 1.000
H H18A 1.00410 0.87500 0.42660 0.0220 Uiso calc R 1.000
H H18B 1.09410 0.96800 0.39430 0.0220 Uiso calc R 1.000
H H19 0.966(3) 0.814(2) 0.244(2) 0.015(6) Uiso . . 1.000
H H20A 0.91220 0.92890 0.10150 0.0270 Uiso calc R 1.000
H H20B 0.89720 0.98950 0.21520 0.0270 Uiso calc R 1.000
H H22 0.99540 1.15120 0.21120 0.0280 Uiso calc R 1.000
H H23A 1.20910 1.19800 0.09870 0.0340 Uiso calc R 1.000
H H23B 1.16440 1.26990 0.19260 0.0340 Uiso calc R 1.000
H H25A 1.43260 0.36980 0.34120 0.0330 Uiso calc R 1.000
H H25B 1.36890 0.46190 0.25740 0.0330 Uiso calc R 1.000
H H25C 1.35020 0.45890 0.38800 0.0330 Uiso calc R 1.000
H H26A 2.00510 0.60040 0.52210 0.0350 Uiso calc R 1.000
H H26B 1.91870 0.68570 0.57130 0.0350 Uiso calc R 1.000
H H26C 1.94620 0.69680 0.44390 0.0350 Uiso calc R 1.000
H H3A 0.64130 0.30690 0.14160 0.0230 Uiso calc R 1.000
H H6A 0.61280 0.66050 0.11910 0.0210 Uiso calc R 1.000
H H21A 1.015(4) 0.469(4) 0.283(3) 0.063(12) Uiso . . 1.000

loop_
_atom_type_symbol
_atom_type_description
_atom_type_scat_dispersion_real
_atom_type_scat_dispersion_imag
_atom_type_scat_source
C C 0.0033 0.0016 'International Tables Vol C Tables 4.2.6.8 and 6.1.1.4'
H H 0.0000 0.0000 'International Tables Vol C Tables 4.2.6.8 and 6.1.1.4'
N N 0.0061 0.0033 'International Tables Vol C Tables 4.2.6.8 and 6.1.1.4'
O O 0.0106 0.0060 'International Tables Vol C Tables 4.2.6.8 and 6.1.1.4'
Cl Cl 0.1484 0.1585 'International Tables Vol C Tables 4.2.6.8 and 6.1.1.4'

loop_
_geom_angle_atom_site_label_1
_geom_angle_atom_site_label_2
_geom_angle_atom_site_label_3
_geom_angle
_geom_angle_publ_flag
C2 O2 C25 116.78(17) no
C3 O3 C26 115.44(18) no
C12 O24 C23 114.93(18) no
C21A O21A H21A 113(3) no
C5 N9 C10 125.69(18) no
C8 N9 C10 118.92(18) no
C5 N9 C8 109.28(17) no
C16 N19 C20 113.69(17) no
C18 N19 C20 111.85(18) no
C16 N19 C18 107.42(16) no
C20 N19 H19 107.6(16) no
C16 N19 H19 105.1(18) no
C18 N19 H19 111.0(15) no
C2 C1 C6 119.0(2) no
C1 C2 C3 119.6(2) no
O2 C2 C1 124.14(19) no
O2 C2 C3 116.25(18) no
C2 C3 C4 121.10(19) no
O3 C3 C4 123.42(18) no
O3 C3 C2 115.5(2) no
C3 C4 C5 118.09(19) no
N9 C5 C6 110.36(18) no
C4 C5 C6 121.4(2) no
N9 C5 C4 128.3(2) no
C5 C6 C7 110.5(2) no
C1 C6 C7 128.34(19) no
C1 C6 C5 120.76(19) no
C6 C7 C8 102.94(16) no
C6 C7 C16 115.06(19) no
C16 C7 C17 101.75(16) no
C8 C7 C17 111.62(18) no
C6 C7 C17 111.83(18) no
C8 C7 C16 114.00(18) no
N9 C8 C13 105.87(16) no
C7 C8 C13 117.28(17) no
N9 C8 C7 104.28(17) no
O25 C10 N9 122.8(2) no
O25 C10 C11 122.7(2) no
N9 C10 C11 114.39(17) no
C10 C11 C12 116.39(19) no
C11 C12 C13 109.52(19) no
O24 C12 C13 114.60(17) no
O24 C12 C11 104.85(18) no
C8 C13 C12 107.31(17) no
C12 C13 C14 118.33(19) no
C8 C13 C14 112.97(17) no
C15 C14 C21 109.42(18) no
C13 C14 C15 105.96(18) no
C13 C14 C21 114.47(18) no
C14 C15 C16 108.96(18) no
N19 C16 C15 110.63(18) no
C7 C16 C15 115.44(17) no
N19 C16 C7 104.59(17) no
C7 C17 C18 103.11(17) no
N19 C18 C17 104.48(17) no
N19 C20 C21 110.21(17) no
C14 C21 C22 122.6(2) no
C20 C21 C22 121.8(2) no
C14 C21 C20 115.6(2) no
C21 C22 C23 122.9(2) no
O24 C23 C22 111.2(2) no
C2 C1 H1 120.00 no
C6 C1 H1 121.00 no
C5 C4 H4 121.00 no
C3 C4 H4 121.00 no
N9 C8 H8 110.00 no
C13 C8 H8 110.00 no
C7 C8 H8 110.00 no
C10 C11 H11B 108.00 no
C12 C11 H11A 108.00 no
C10 C11 H11A 108.00 no
H11A C11 H11B 107.00 no
C12 C11 H11B 108.00 no
O24 C12 H12 109.00 no
C13 C12 H12 109.00 no
C11 C12 H12 109.00 no
C8 C13 H13 106.00 no
C12 C13 H13 106.00 no
C14 C13 H13 106.00 no
C13 C14 H14 109.00 no
C15 C14 H14 109.00 no
C21 C14 H14 109.00 no
C14 C15 H15B 110.00 no
C16 C15 H15A 110.00 no
C16 C15 H15B 110.00 no
H15A C15 H15B 108.00 no
C14 C15 H15A 110.00 no
N19 C16 H16 109.00 no
C15 C16 H16 109.00 no
C7 C16 H16 109.00 no
C7 C17 H17A 111.00 no
C18 C17 H17A 111.00 no
C18 C17 H17B 111.00 no
H17A C17 H17B 109.00 no
C7 C17 H17B 111.00 no
N19 C18 H18B 111.00 no
C17 C18 H18A 111.00 no
N19 C18 H18A 111.00 no
H18A C18 H18B 109.00 no
C17 C18 H18B 111.00 no
N19 C20 H20B 110.00 no
C21 C20 H20A 110.00 no
N19 C20 H20A 110.00 no
H20A C20 H20B 108.00 no
C21 C20 H20B 110.00 no
C21 C22 H22 119.00 no
C23 C22 H22 119.00 no
O24 C23 H23B 109.00 no
C22 C23 H23A 109.00 no
O24 C23 H23A 109.00 no
H23A C23 H23B 108.00 no
C22 C23 H23B 109.00 no
O2 C25 H25A 109.00 no
O2 C25 H25C 109.00 no
H25A C25 H25B 110.00 no
H25A C25 H25C 109.00 no
H25B C25 H25C 109.00 no
O2 C25 H25B 110.00 no
O3 C26 H26A 110.00 no
O3 C26 H26C 109.00 no
H26A C26 H26B 110.00 no
O3 C26 H26B 109.00 no
H26B C26 H26C 109.00 no
H26A C26 H26C 109.00 no
C2A C1A C6A 118.4(2) no
C2A C1A C11A 128.38(19) no
C6A C1A C11A 113.1(2) no
C1A C2A C3A 118.7(2) no
C1A C2A C21A 128.9(2) no
C3A C2A C21A 112.3(2) no
C2A C3A C4A 121.7(2) no
Cl4A C4A C5A 120.86(16) no
C3A C4A C5A 119.6(2) no
Cl4A C4A C3A 119.52(19) no
Cl5A C5A C6A 119.21(19) no
C4A C5A C6A 119.2(2) no
Cl5A C5A C4A 121.56(17) no
C1A C6A C5A 121.8(2) no
O11A C11A C1A 116.46(19) no
O12A C11A C1A 119.9(2) no
O11A C11A O12A 123.6(2) no
O21A C21A C2A 119.7(2) no
O22A C21A C2A 118.5(2) no
O21A C21A O22A 121.8(3) no
C2A C3A H3A 119.00 no
C4A C3A H3A 119.00 no
C1A C6A H6A 119.00 no
C5A C6A H6A 119.00 no

loop_
_geom_bond_atom_site_label_1
_geom_bond_atom_site_label_2
_geom_bond_distance
_geom_bond_publ_flag
Cl4A C4A 1.728(2) no
Cl5A C5A 1.733(2) no
O2 C2 1.373(3) no
O2 C25 1.433(3) no
O3 C3 1.370(3) no
O3 C26 1.441(3) no
O24 C23 1.444(3) no
O24 C12 1.427(3) no
O25 C10 1.222(3) no
O11A C11A 1.243(3) no
O12A C11A 1.267(3) no
O21A C21A 1.294(3) no
O22A C21A 1.216(3) no
O21A H21A 0.84(5) no
N9 C8 1.490(3) no
N9 C10 1.370(3) no
N9 C5 1.416(3) no
N19 C18 1.510(3) no
N19 C20 1.504(3) no
N19 C16 1.539(3) no
N19 H19 0.90(3) no
C1 C6 1.400(3) no
C1 C2 1.392(3) no
C2 C3 1.420(3) no
C3 C4 1.391(3) no
C4 C5 1.397(3) no
C5 C6 1.384(3) no
C6 C7 1.498(3) no
C7 C8 1.561(3) no
C7 C17 1.539(3) no
C7 C16 1.545(3) no
C8 C13 1.530(3) no
C10 C11 1.523(3) no
C11 C12 1.547(3) no
C12 C13 1.542(3) no
C13 C14 1.536(3) no
C14 C15 1.536(4) no
C14 C21 1.527(3) no
C15 C16 1.512(3) no
C17 C18 1.515(3) no
C20 C21 1.499(3) no
C21 C22 1.319(4) no
C22 C23 1.506(4) no
C1 H1 0.9300 no
C4 H4 0.9300 no
C8 H8 0.9800 no
C11 H11A 0.9700 no
C11 H11B 0.9700 no
C12 H12 0.9800 no
C13 H13 0.9800 no
C14 H14 0.9800 no
C15 H15A 0.9700 no
C15 H15B 0.9700 no
C16 H16 0.9800 no
C17 H17B 0.9700 no
C17 H17A 0.9700 no
C18 H18A 0.9700 no
C18 H18B 0.9700 no
C20 H20B 0.9700 no
C20 H20A 0.9700 no
C22 H22 0.9300 no
C23 H23A 0.9700 no
C23 H23B 0.9700 no
C25 H25A 0.9600 no
C25 H25B 0.9600 no
C25 H25C 0.9600 no
C26 H26A 0.9600 no
C26 H26B 0.9600 no
C26 H26C 0.9600 no
C1A C2A 1.409(3) no
C1A C11A 1.523(3) no
C1A C6A 1.400(3) no
C2A C3A 1.394(3) no
C2A C21A 1.535(3) no
C3A C4A 1.382(3) no
C4A C5A 1.388(4) no
C5A C6A 1.384(3) no
C3A H3A 0.9300 no
C6A H6A 0.9300 no

loop_
_geom_hbond_atom_site_label_D
_geom_hbond_atom_site_label_H
_geom_hbond_atom_site_label_A
_geom_hbond_site_symmetry_A
_geom_hbond_distance_DH
_geom_hbond_distance_HA
_geom_hbond_distance_DA
_geom_hbond_angle_DHA
_geom_hbond_publ_flag
N19 H19 O11A . 0.90(3) 1.75(3) 2.639(3) 170(2) yes
O21A H21A O12A . 0.84(5) 1.61(5) 2.441(3) 170(4) yes
C3A H3A O22A . 0.93 2.31 2.667(3) 103 yes
C4 H4 O25 . 0.93 2.45 2.953(3) 114 yes
C6A H6A O11A . 0.93 2.26 2.635(3) 103 yes
C16 H16 O12A . 0.98 2.55 3.402(3) 145 yes
C17 H17B O2 2_856 0.97 2.53 3.441(3) 156 yes
C18 H18B O3 2_856 0.97 2.48 3.279(3) 140 yes
C22 H22 O22A 1_565 0.93 2.45 3.316(3) 155 yes

loop_
_geom_torsion_atom_site_label_1
_geom_torsion_atom_site_label_2
_geom_torsion_atom_site_label_3
_geom_torsion_atom_site_label_4
_geom_torsion
_geom_torsion_publ_flag
C25 O2 C2 C1 1.1(3) no
C25 O2 C2 C3 -179.61(18) no
C26 O3 C3 C2 -174.67(17) no
C26 O3 C3 C4 6.6(3) no
C23 O24 C12 C13 -67.2(2) no
C23 O24 C12 C11 172.68(19) no
C12 O24 C23 C22 87.8(2) no
C5 N9 C10 C11 163.85(19) no
C5 N9 C10 O25 -18.7(3) no
C10 N9 C5 C6 -155.4(2) no
C8 N9 C5 C6 -3.5(2) no
C10 N9 C5 C4 26.7(3) no
C8 N9 C10 O25 -168.2(2) no
C8 N9 C5 C4 178.6(2) no
C5 N9 C8 C7 12.4(2) no
C10 N9 C8 C13 42.1(2) no
C8 N9 C10 C11 14.4(3) no
C5 N9 C8 C13 -111.97(19) no
C10 N9 C8 C7 166.43(18) no
C16 N19 C18 C17 -17.7(2) no
C20 N19 C16 C15 -9.8(3) no
C18 N19 C16 C15 -134.06(19) no
C18 N19 C20 C21 75.8(2) no
C20 N19 C16 C7 115.2(2) no
C16 N19 C20 C21 -46.1(2) no
C18 N19 C16 C7 -9.2(2) no
C20 N19 C18 C17 -143.14(18) no
C2 C1 C6 C7 -171.5(2) no
C6 C1 C2 C3 2.2(3) no
C2 C1 C6 C5 0.3(3) no
C6 C1 C2 O2 -178.52(19) no
O2 C2 C3 C4 178.15(18) no
O2 C2 C3 O3 -0.7(3) no
C1 C2 C3 C4 -2.6(3) no
C1 C2 C3 O3 178.65(18) no
C2 C3 C4 C5 0.3(3) no
O3 C3 C4 C5 178.97(19) no
C3 C4 C5 C6 2.3(3) no
C3 C4 C5 N9 -180.0(2) no
N9 C5 C6 C1 179.27(19) no
C4 C5 C6 C1 -2.6(3) no
C4 C5 C6 C7 170.48(19) no
N9 C5 C6 C7 -7.6(2) no
C1 C6 C7 C8 -172.8(2) no
C5 C6 C7 C8 14.7(2) no
C5 C6 C7 C17 -105.2(2) no
C1 C6 C7 C16 -48.2(3) no
C5 C6 C7 C16 139.34(19) no
C1 C6 C7 C17 67.2(3) no
C6 C7 C16 C15 -85.3(2) no
C8 C7 C17 C18 78.8(2) no
C16 C7 C17 C18 -43.2(2) no
C16 C7 C8 C13 -24.5(3) no
C17 C7 C8 C13 -139.07(18) no
C6 C7 C16 N19 152.91(18) no
C16 C7 C8 N9 -141.13(17) no
C8 C7 C16 N19 -88.5(2) no
C6 C7 C17 C18 -166.49(18) no
C17 C7 C8 N9 104.28(19) no
C6 C7 C8 C13 100.84(19) no
C6 C7 C8 N9 -15.8(2) no
C17 C7 C16 N19 31.8(2) no
C17 C7 C16 C15 153.6(2) no
C8 C7 C16 C15 33.3(3) no
C7 C8 C13 C14 39.7(3) no
N9 C8 C13 C14 155.46(18) no
C7 C8 C13 C12 171.88(17) no
N9 C8 C13 C12 -72.3(2) no
N9 C10 C11 C12 -43.7(3) no
O25 C10 C11 C12 138.9(2) no
C10 C11 C12 C13 11.6(2) no
C10 C11 C12 O24 135.00(19) no
C11 C12 C13 C14 173.12(17) no
C11 C12 C13 C8 43.9(2) no
O24 C12 C13 C8 -73.6(2) no
O24 C12 C13 C14 55.6(3) no
C8 C13 C14 C21 60.0(3) no
C12 C13 C14 C15 172.82(17) no
C8 C13 C14 C15 -60.6(2) no
C12 C13 C14 C21 -66.5(3) no
C13 C14 C21 C20 -120.9(2) no
C13 C14 C21 C22 58.7(3) no
C15 C14 C21 C22 177.4(2) no
C13 C14 C15 C16 68.9(2) no
C21 C14 C15 C16 -55.0(2) no
C15 C14 C21 C20 -2.1(3) no
C14 C15 C16 N19 61.7(2) no
C14 C15 C16 C7 -56.8(2) no
C7 C17 C18 N19 37.9(2) no
N19 C20 C21 C14 53.0(2) no
N19 C20 C21 C22 -126.5(2) no
C20 C21 C22 C23 177.0(2) no
C14 C21 C22 C23 -2.5(4) no
C21 C22 C23 O24 -64.5(3) no
C6A C1A C2A C3A 7.0(3) no
C6A C1A C2A C21A -169.7(2) no
C11A C1A C2A C3A -169.4(2) no
C11A C1A C2A C21A 13.9(4) no
C2A C1A C6A C5A -6.6(3) no
C11A C1A C6A C5A 170.4(2) no
C2A C1A C11A O11A -177.8(2) no
C2A C1A C11A O12A 4.8(4) no
C6A C1A C11A O11A 5.6(3) no
C6A C1A C11A O12A -171.8(2) no
C1A C2A C3A C4A -1.5(3) no
C21A C2A C3A C4A 175.8(2) no
C1A C2A C21A O21A -16.0(4) no
C1A C2A C21A O22A 163.9(2) no
C3A C2A C21A O21A 167.1(2) no
C3A C2A C21A O22A -13.0(3) no
C2A C3A C4A Cl4A 174.28(17) no
C2A C3A C4A C5A -4.9(3) no
Cl4A C4A C5A Cl5A 6.1(3) no
Cl4A C4A C5A C6A -173.72(17) no
C3A C4A C5A Cl5A -174.72(17) no
C3A C4A C5A C6A 5.5(3) no
Cl5A C5A C6A C1A -179.53(17) no
C4A C5A C6A C1A 0.3(3) no

loop_
_cod_related_entry_id
_cod_related_entry_database
_cod_related_entry_code
1 ChemSpider 21197067
